data_7007385
loop_
_publ_author_name
'Adams, Christopher J.'
'Crawford, Paul C.'
'Guy Orpen, A.'
'Podesta, Thomas J.'

_publ_section_title
;
 Cation and anion diversity in [M(dithiooxalate)2]2- salts: structure
 robustness in crystal synthesis.
;
_journal_issue 34
_journal_name_full 'Dalton transactions (Cambridge, England : 2003)'
_journal_page_first 4078
_journal_page_last 4092
_journal_paper_doi 10.1039/b604319d
_journal_year 2006
_chemical_formula_sum 'C18 H28 N2 Ni O8 S4'
_chemical_formula_weight 587.37
_chemical_name_systematic
;
?
;
_space_group_IT_number 14
_symmetry_cell_setting monoclinic
_symmetry_space_group_name_Hall '-P 2ybc'
_symmetry_space_group_name_H-M 'P 1 21/c 1'
_atom_sites_solution_hydrogens geom
_atom_sites_solution_primary direct
_atom_sites_solution_secondary difmap
_audit_creation_method SHELXL-97
_cell_angle_alpha 90.00
_cell_angle_beta 94.684(3)
_cell_angle_gamma 90.00
_cell_formula_units_Z 2
_cell_length_a 8.1196(12)
_cell_length_b 12.1225(18)
_cell_length_c 13.528(2)
_cell_measurement_reflns_used 2590
_cell_measurement_temperature 173(2)
_cell_measurement_theta_max 26.113
_cell_measurement_theta_min 2.517
_cell_volume 1327.1(3)
_computing_cell_refinement 'Bruker SMART'
_computing_data_collection 'Bruker SMART'
_computing_data_reduction 'Bruker SAINT'
_computing_molecular_graphics 'Bruker SHELXTL'
_computing_publication_material 'Bruker SHELXTL'
_computing_structure_refinement 'Bruker SHELXTL'
_computing_structure_solution 'Bruker SHELXTL'
_diffrn_ambient_temperature 173(2)
_diffrn_measured_fraction_theta_full 0.994
_diffrn_measured_fraction_theta_max 0.994
_diffrn_measurement_device_type 'CCD area detector'
_diffrn_measurement_method 'phi and omega scans'
_diffrn_radiation_monochromator graphite
_diffrn_radiation_source 'sealed tube'
_diffrn_radiation_type MoK\a
_diffrn_radiation_wavelength 0.71073
_diffrn_reflns_av_R_equivalents 0.0427
_diffrn_reflns_av_sigmaI/netI 0.0569
_diffrn_reflns_limit_h_max 10
_diffrn_reflns_limit_h_min -10
_diffrn_reflns_limit_k_max 13
_diffrn_reflns_limit_k_min -15
_diffrn_reflns_limit_l_max 17
_diffrn_reflns_limit_l_min -17
_diffrn_reflns_number 8357
_diffrn_reflns_theta_full 27.51
_diffrn_reflns_theta_max 27.51
_diffrn_reflns_theta_min 2.26
_exptl_absorpt_coefficient_mu 1.088
_exptl_absorpt_correction_T_max 0.862082
_exptl_absorpt_correction_T_min 0.778925
_exptl_absorpt_correction_type multi-scan
_exptl_crystal_colour purple
_exptl_crystal_density_diffrn 1.470
_exptl_crystal_density_method none
_exptl_crystal_description block
_exptl_crystal_F_000 612
_exptl_crystal_size_max 0.2
_exptl_crystal_size_mid 0.2
_exptl_crystal_size_min 0.2
_refine_diff_density_max 0.331
_refine_diff_density_min -0.326
_refine_diff_density_rms 0.070
_refine_ls_extinction_method none
_refine_ls_goodness_of_fit_ref 0.965
_refine_ls_hydrogen_treatment mixed
_refine_ls_matrix_type full
_refine_ls_number_parameters 209
_refine_ls_number_reflns 3043
_refine_ls_number_restraints 0
_refine_ls_restrained_S_all 0.965
_refine_ls_R_factor_all 0.0653
_refine_ls_R_factor_gt 0.0369
_refine_ls_shift/su_max 0.001
_refine_ls_shift/su_mean 0.000
_refine_ls_structure_factor_coef Fsqd
_refine_ls_weighting_details 'calc w=1/[\s^2^(Fo^2^)+(0.0409P)^2^+0.0000P] where P=(Fo^2^+2Fc^2^)/3'
_refine_ls_weighting_scheme calc
_refine_ls_wR_factor_gt 0.0761
_refine_ls_wR_factor_ref 0.0844
_reflns_number_gt 2143
_reflns_number_total 3043
_reflns_threshold_expression >2sigma(I)
_cod_data_source_file b604319d.txt
_cod_data_source_block 20
_cod_original_sg_symbol_H-M P2(1)/c
_cod_database_code 7007385

loop_
_symmetry_equiv_pos_as_xyz
'x, y, z'
'-x, y+1/2, -z+1/2'
'-x, -y, -z'
'x, -y-1/2, z-1/2'

loop_
_atom_site_label
_atom_site_type_symbol
_atom_site_fract_x
_atom_site_fract_y
_atom_site_fract_z
_atom_site_U_iso_or_equiv
_atom_site_adp_type
_atom_site_occupancy
_atom_site_symmetry_multiplicity
_atom_site_calc_flag
_atom_site_refinement_flags
_atom_site_disorder_assembly
_atom_site_disorder_group
Ni1 Ni 1.0000 1.0000 0.0000 0.02158(13) Uani 1 2 d S . .
S2 S 1.14527(7) 1.13980(6) 0.05699(4) 0.02754(16) Uani 1 1 d . . .
N1 N 1.5714(3) 1.2547(2) -0.19413(17) 0.0384(6) Uani 1 1 d . . .
C7 C 1.6801(3) 1.3436(2) -0.1508(2) 0.0377(7) Uani 1 1 d . . .
H7A H 1.6261 1.3804 -0.0966 0.045 Uiso 1 1 calc R . .
H7B H 1.6976 1.3995 -0.2022 0.045 Uiso 1 1 calc R . .
C6 C 1.8428(3) 1.2977(3) -0.1111(2) 0.0459(8) Uani 1 1 d . . .
H6A H 1.8257 1.2458 -0.0563 0.055 Uiso 1 1 calc R . .
H6B H 1.9145 1.3584 -0.0840 0.055 Uiso 1 1 calc R . .
C5 C 1.9276(4) 1.2379(3) -0.1912(2) 0.0595(10) Uani 1 1 d . B .
H5A H 1.9531 1.2908 -0.2435 0.071 Uiso 1 1 calc R . .
H5B H 2.0329 1.2058 -0.1624 0.071 Uiso 1 1 calc R . .
C4 C 1.8171(5) 1.1472(3) -0.2359(2) 0.0641(11) Uani 1 1 d . . .
H4A H 1.7989 1.0940 -0.1814 0.077 Uiso 1 1 calc R A 1
C3 C 1.6488(4) 1.1919(3) -0.2732(2) 0.0532(9) Uani 1 1 d . B .
H3A H 1.6608 1.2408 -0.3307 0.064 Uiso 1 1 calc R . .
H3B H 1.5758 1.1298 -0.2957 0.064 Uiso 1 1 calc R . .
S1 S 1.19508(8) 0.94329(6) -0.08827(5) 0.03079(17) Uani 1 1 d . . .
O2 O 1.4156(2) 1.21966(15) -0.00778(13) 0.0349(4) Uani 1 1 d . . .
O1 O 1.4676(2) 1.04443(16) -0.12508(13) 0.0354(4) Uani 1 1 d . . .
C1 C 1.3427(3) 1.0443(2) -0.07942(18) 0.0262(5) Uani 1 1 d . . .
C2 C 1.3151(3) 1.1424(2) -0.01019(17) 0.0260(6) Uani 1 1 d . . .
O3 O 2.2614(3) 1.0783(2) -0.45567(18) 0.0455(6) Uani 1 1 d . . .
C9 C 1.4089(3) 1.3006(4) -0.2333(3) 0.0816(14) Uani 1 1 d . . .
H9A H 1.3574 1.3388 -0.1799 0.122 Uiso 1 1 calc R . .
H9B H 1.3369 1.2405 -0.2588 0.122 Uiso 1 1 calc R . .
H9C H 1.4255 1.3528 -0.2869 0.122 Uiso 1 1 calc R . .
H1A H 1.553(3) 1.207(2) -0.146(2) 0.039(8) Uiso 1 1 d . . .
O5A O 1.7170(8) 1.0230(5) -0.3777(5) 0.062(2) Uani 0.474(6) 1 d P B 1
H5C H 1.719(7) 1.002(5) -0.417(4) 0.011(18) Uiso 0.474(6) 1 d P B 1
O4A O 1.9772(11) 1.0749(8) -0.3594(9) 0.069(3) Uani 0.474(6) 1 d P B 1
C8A C 1.8377(18) 1.0770(10) -0.3320(13) 0.043(2) Uani 0.474(6) 1 d P B 1
O4B O 2.0919(5) 1.1149(3) -0.3047(3) 0.0441(14) Uani 0.526(6) 1 d P B 2
H4C H 2.147(6) 1.087(4) -0.377(4) 0.037(14) Uiso 0.526(6) 1 d P B 2
O5B O 1.8637(13) 1.0428(6) -0.3750(5) 0.061(2) Uani 0.526(6) 1 d P B 2
C8B C 1.934(2) 1.0964(6) -0.3119(6) 0.0361(18) Uani 0.526(6) 1 d P B 2
H3C H 2.311(4) 1.128(3) -0.464(3) 0.061(13) Uiso 1 1 d . . .
H3D H 2.202(7) 1.046(5) -0.494(5) 0.18(3) Uiso 1 1 d . . .

loop_
_atom_site_aniso_label
_atom_site_aniso_U_11
_atom_site_aniso_U_22
_atom_site_aniso_U_33
_atom_site_aniso_U_23
_atom_site_aniso_U_13
_atom_site_aniso_U_12
Ni1 0.0218(2) 0.0204(2) 0.0229(2) -0.00232(19) 0.00362(16) -0.00108(19)
S2 0.0269(3) 0.0268(4) 0.0296(3) -0.0078(3) 0.0068(3) -0.0051(3)
N1 0.0330(12) 0.0532(17) 0.0286(13) 0.0084(12) 0.0015(10) -0.0148(11)
C7 0.0451(16) 0.0342(17) 0.0342(15) -0.0005(12) 0.0069(12) -0.0016(14)
C6 0.0408(16) 0.050(2) 0.0444(17) 0.0105(15) -0.0098(13) -0.0098(15)
C5 0.0381(17) 0.080(3) 0.062(2) 0.040(2) 0.0145(16) 0.0181(18)
C4 0.111(3) 0.039(2) 0.048(2) 0.0240(16) 0.043(2) 0.033(2)
C3 0.092(2) 0.0408(19) 0.0271(15) -0.0041(14) 0.0091(16) -0.0302(19)
S1 0.0302(3) 0.0256(4) 0.0382(4) -0.0089(3) 0.0126(3) -0.0041(3)
O2 0.0337(10) 0.0337(12) 0.0382(11) -0.0027(9) 0.0087(8) -0.0106(9)
O1 0.0299(9) 0.0357(11) 0.0426(11) -0.0009(9) 0.0141(8) -0.0028(9)
C1 0.0270(13) 0.0242(14) 0.0273(13) 0.0036(11) 0.0017(10) 0.0001(11)
C2 0.0251(12) 0.0278(15) 0.0249(13) 0.0027(11) 0.0010(10) -0.0029(11)
O3 0.0546(15) 0.0343(14) 0.0500(14) -0.0017(11) 0.0185(12) -0.0023(12)
C9 0.0351(17) 0.146(4) 0.062(2) 0.053(3) -0.0079(15) -0.005(2)
O5A 0.070(4) 0.062(4) 0.059(4) -0.035(3) 0.026(3) -0.007(3)
O4A 0.051(6) 0.077(5) 0.085(6) -0.001(4) 0.035(5) 0.006(4)
C8A 0.046(8) 0.036(5) 0.049(7) 0.010(4) 0.017(6) 0.007(5)
O4B 0.050(3) 0.043(3) 0.042(3) -0.0033(19) 0.018(2) 0.002(2)
O5B 0.055(6) 0.073(4) 0.056(4) -0.021(3) 0.013(3) -0.010(4)
C8B 0.049(6) 0.027(4) 0.032(4) 0.008(3) -0.001(4) 0.004(4)

loop_
_atom_type_symbol
_atom_type_description
_atom_type_scat_dispersion_real
_atom_type_scat_dispersion_imag
_atom_type_scat_source
C C 0.0033 0.0016 'International Tables Vol C Tables 4.2.6.8 and 6.1.1.4'
H H 0.0000 0.0000 'International Tables Vol C Tables 4.2.6.8 and 6.1.1.4'
N N 0.0061 0.0033 'International Tables Vol C Tables 4.2.6.8 and 6.1.1.4'
O O 0.0106 0.0060 'International Tables Vol C Tables 4.2.6.8 and 6.1.1.4'
S S 0.1246 0.1234 'International Tables Vol C Tables 4.2.6.8 and 6.1.1.4'
Ni Ni 0.3393 1.1124 'International Tables Vol C Tables 4.2.6.8 and 6.1.1.4'

loop_
_geom_angle_atom_site_label_1
_geom_angle_atom_site_label_2
_geom_angle_atom_site_label_3
_geom_angle
_geom_angle_site_symmetry_1
_geom_angle_site_symmetry_3
_geom_angle_publ_flag
S2 Ni1 S2 179.999(1) 3_775 . ?
S2 Ni1 S1 87.54(2) 3_775 . ?
S2 Ni1 S1 92.46(2) . . ?
S2 Ni1 S1 92.46(2) 3_775 3_775 ?
S2 Ni1 S1 87.54(2) . 3_775 ?
S1 Ni1 S1 180.0 . 3_775 ?
C2 S2 Ni1 105.29(9) . . ?
C7 N1 C9 110.5(3) . . ?
C7 N1 C3 112.5(2) . . ?
C9 N1 C3 110.4(3) . . ?
N1 C7 C6 110.6(2) . . ?
C7 C6 C5 111.2(2) . . ?
C4 C5 C6 110.1(2) . . ?
C5 C4 C3 111.2(3) . . ?
C5 C4 C8A 128.6(6) . . ?
C3 C4 C8A 94.1(6) . . ?
C5 C4 C8B 100.1(5) . . ?
C3 C4 C8B 119.7(5) . . ?
C8A C4 C8B 30.9(4) . . ?
N1 C3 C4 111.4(2) . . ?
C1 S1 Ni1 105.85(9) . . ?
O1 C1 C2 118.1(2) . . ?
O1 C1 S1 124.6(2) . . ?
C2 C1 S1 117.32(17) . . ?
O2 C2 C1 118.0(2) . . ?
O2 C2 S2 123.8(2) . . ?
C1 C2 S2 118.14(18) . . ?
O4A C8A O5A 122(2) . . ?
O4A C8A C4 115(2) . . ?
O5A C8A C4 122.7(8) . . ?
O5B C8B O4B 124.4(17) . . ?
O5B C8B C4 113.8(18) . . ?
O4B C8B C4 121.8(7) . . ?

loop_
_geom_bond_atom_site_label_1
_geom_bond_atom_site_label_2
_geom_bond_distance
_geom_bond_site_symmetry_2
_geom_bond_publ_flag
Ni1 S2 2.1700(7) 3_775 ?
Ni1 S2 2.1701(7) . ?
Ni1 S1 2.1717(6) . ?
Ni1 S1 2.1718(6) 3_775 ?
S2 C2 1.712(2) . ?
N1 C7 1.483(3) . ?
N1 C9 1.489(4) . ?
N1 C3 1.493(4) . ?
C7 C6 1.493(3) . ?
C6 C5 1.514(4) . ?
C5 C4 1.514(5) . ?
C4 C3 1.517(5) . ?
C4 C8A 1.574(18) . ?
C4 C8B 1.580(16) . ?
S1 C1 1.711(3) . ?
O2 C2 1.241(3) . ?
O1 C1 1.230(3) . ?
C1 C2 1.541(4) . ?
O5A C8A 1.29(2) . ?
O4A C8A 1.221(14) . ?
O4B C8B 1.297(18) . ?
O5B C8B 1.182(13) . ?
